data_2244231
loop_
_publ_author_name
'Ismail, Ahmad Zaidi'
'Gunasekharan, Mohanapriya'
'Karunakaran, Thiruventhan'
'Mohd Faudzi, Siti Munirah'

_publ_section_title
;
 Crystal structure and Hirshfeld surface analysis of
 3-(3-hy-droxy-phen-yl)-1-(1<i>H</i>-pyrrol-2-yl)prop-2-en-1-one
 hemihydrate.
;
_journal_coeditor_code YZ2023
_journal_issue 'Pt 4'
_journal_name_full 'Acta crystallographica. Section E, Crystallographic communications'
_journal_page_first 287
_journal_page_last 291
_journal_paper_doi 10.1107/S2056989023001925
_journal_volume 79
_journal_year 2023
_chemical_formula_iupac '2C13 H11 N O2, H2 O'
_chemical_formula_moiety '2(C13 H11 N O2), H2 O'
_chemical_formula_sum 'C26 H24 N2 O5'
_chemical_formula_weight 444.47
_chemical_name_systematic
;
3-(3-Hydroxyphenyl)-1-(1<i>H</i>-pyrrol-2-yl)prop-2-en-1-one hemihydrate
;
_space_group_crystal_system monoclinic
_space_group_IT_number 13
_space_group_name_Hall '-P 2yc'
_space_group_name_H-M_alt 'P 1 2/c 1'
_atom_sites_solution_hydrogens mixed
_atom_sites_solution_primary dual
_atom_sites_solution_secondary difmap
_audit_creation_method SHELXL-2018/3
_cell_angle_alpha 90
_cell_angle_beta 105.3560(10)
_cell_angle_gamma 90
_cell_formula_units_Z 2
_cell_length_a 11.90960(10)
_cell_length_b 5.58360(10)
_cell_length_c 16.8121(2)
_cell_measurement_reflns_used 9119
_cell_measurement_temperature 100(2)
_cell_measurement_theta_max 76.0860
_cell_measurement_theta_min 3.8270
_cell_volume 1078.07(3)
_computing_cell_refinement
;
CrysAlisPro 1.171.41.121a (Rigaku OD, 2021)
;
_computing_data_collection
;
CrysAlisPro 1.171.41.121a (Rigaku OD, 2021)
;
_computing_data_reduction
;
CrysAlisPro 1.171.41.121a (Rigaku OD, 2021)
;
_computing_molecular_graphics
;
Olex2 1.3 (Dolomanov <i>et al.</i>,  2009)
;
_computing_publication_material
;
PublCif (Westrip, 2010)
;
_computing_structure_refinement
;
<i>SHELXL2018/3</i> (Sheldrick, 2015b)
;
_computing_structure_solution
;
<i>SHELXT2018/2</i> (Sheldrick, 2015a)
;
_diffrn_ambient_temperature 100(2)
_diffrn_measured_fraction_theta_full 1.000
_diffrn_measured_fraction_theta_max 0.999
_diffrn_measurement_device_type 'XtaLAB Synergy, Dualflex, AtlasS2'
_diffrn_measurement_method '\w scans'
_diffrn_radiation_type CuK\a
_diffrn_radiation_wavelength 1.54184
_diffrn_reflns_av_R_equivalents 0.0279
_diffrn_reflns_av_unetI/netI 0.0169
_diffrn_reflns_limit_h_max 14
_diffrn_reflns_limit_h_min -14
_diffrn_reflns_limit_k_max 7
_diffrn_reflns_limit_k_min -6
_diffrn_reflns_limit_l_max 21
_diffrn_reflns_limit_l_min -18
_diffrn_reflns_number 13888
_diffrn_reflns_theta_full 67.684
_diffrn_reflns_theta_max 75.232
_diffrn_reflns_theta_min 3.849
_diffrn_source 'micro-focus sealed X-ray tube'
_exptl_absorpt_coefficient_mu 0.783
_exptl_absorpt_correction_T_max 1.000
_exptl_absorpt_correction_T_min 0.676
_exptl_absorpt_correction_type gaussian
_exptl_absorpt_process_details
;
(CrysAlisPro; Rigaku OD, 2021)
;
_exptl_crystal_colour colourless
_exptl_crystal_density_diffrn 1.369
_exptl_crystal_description prism
_exptl_crystal_F_000 468
_exptl_crystal_size_max 0.180
_exptl_crystal_size_mid 0.170
_exptl_crystal_size_min 0.130
_refine_diff_density_max 0.303
_refine_diff_density_min -0.188
_refine_ls_extinction_coef 0.0039(5)
_refine_ls_extinction_expression Fc^*^=kFc[1+0.001xFc^2^\l^3^/sin(2\q)]^-1/4^
_refine_ls_extinction_method
;
<i>SHELXL2018/3</i> (Sheldrick, 2015b)
;
_refine_ls_goodness_of_fit_ref 1.040
_refine_ls_hydrogen_treatment mixed
_refine_ls_matrix_type full
_refine_ls_number_parameters 163
_refine_ls_number_reflns 2221
_refine_ls_number_restraints 0
_refine_ls_restrained_S_all 1.040
_refine_ls_R_factor_all 0.0364
_refine_ls_R_factor_gt 0.0344
_refine_ls_shift/su_max 0.000
_refine_ls_shift/su_mean 0.000
_refine_ls_structure_factor_coef Fsqd
_refine_ls_weighting_details 'w=1/[\s^2^(Fo^2^)+(0.0512P)^2^+0.3933P] where P=(Fo^2^+2Fc^2^)/3'
_refine_ls_weighting_scheme calc
_refine_ls_wR_factor_gt 0.0926
_refine_ls_wR_factor_ref 0.0947
_reflns_number_gt 2067
_reflns_number_total 2221
_reflns_threshold_expression 'I > 2\s(I)'
_cod_data_source_file yz2023sup1.cif
_cod_data_source_block I
_cod_depositor_comments 'Adding full bibliography for 2244231.cif.'
_cod_original_sg_symbol_H-M 'P 2/c'
_cod_database_code 2244231
_cod_database_fobs_code 2244231
_shelx_space_group_comment
;
The symmetry employed for this shelxl refinement is uniquely defined
by the following loop, which should always be used as a source of
symmetry information in preference to the above space-group names.
They are only intended as comments.
;
_shelx_estimated_absorpt_t_min 0.872
_shelx_estimated_absorpt_t_max 0.905

loop_
_space_group_symop_operation_xyz
'x, y, z'
'-x, y, -z+1/2'
'-x, -y, -z'
'x, -y, z-1/2'

loop_
_atom_site_type_symbol
_atom_site_label
_atom_site_fract_x
_atom_site_fract_y
_atom_site_fract_z
_atom_site_U_iso_or_equiv
_atom_site_adp_type
_atom_site_calc_flag
_atom_site_occupancy
_atom_site_disorder_assembly
_atom_site_disorder_group
O O1 0.27900(7) 0.42189(15) 0.33951(5) 0.0268(2) Uani d 1 . .
O O2 0.81284(7) 0.95369(15) 0.59533(5) 0.0215(2) Uani d 1 . .
O O3 0.000000 0.0526(2) 0.250000 0.0208(3) Uani d 1 . .
N N1 0.10566(8) 0.45548(17) 0.19188(5) 0.0186(2) Uani d 1 . .
C C1 0.17738(9) 0.7925(2) 0.15408(6) 0.0178(2) Uani d 1 . .
H H1A 0.225141 0.928386 0.153517 0.021 Uiso calc 1 . .
C C2 0.07695(9) 0.7278(2) 0.09255(6) 0.0222(3) Uani d 1 . .
H H2A 0.044033 0.812012 0.042726 0.027 Uiso calc 1 . .
C C3 0.03512(9) 0.5190(2) 0.11809(6) 0.0222(3) Uani d 1 . .
H H3 -0.032172 0.434067 0.088590 0.027 Uiso calc 1 . .
C C4 0.19382(9) 0.62052(19) 0.21594(6) 0.0159(2) Uani d 1 . .
C C5 0.28203(9) 0.59293(19) 0.29291(6) 0.0177(2) Uani d 1 . .
C C6 0.37555(9) 0.7736(2) 0.31381(6) 0.0179(2) Uani d 1 . .
H H6 0.376212 0.901776 0.276763 0.021 Uiso calc 1 . .
C C7 0.45937(9) 0.75864(19) 0.38443(6) 0.0173(2) Uani d 1 . .
H H7 0.455306 0.624717 0.418413 0.021 Uiso calc 1 . .
C C8 0.55672(9) 0.92326(19) 0.41588(6) 0.0155(2) Uani d 1 . .
C C9 0.56928(9) 1.14020(19) 0.37719(6) 0.0174(2) Uani d 1 . .
H H9 0.513693 1.186081 0.327786 0.021 Uiso calc 1 . .
C C10 0.66350(9) 1.28752(19) 0.41156(6) 0.0184(2) Uani d 1 . .
H H10 0.672229 1.433834 0.384975 0.022 Uiso calc 1 . .
C C11 0.74552(9) 1.22472(19) 0.48433(6) 0.0181(2) Uani d 1 . .
H H11 0.809769 1.326921 0.507080 0.022 Uiso calc 1 . .
C C12 0.73238(9) 1.0110(2) 0.52331(6) 0.0166(2) Uani d 1 . .
C C13 0.63891(9) 0.86102(19) 0.48899(6) 0.0161(2) Uani d 1 . .
H H13 0.630823 0.714363 0.515581 0.019 Uiso calc 1 . .
H H2O 0.7856(15) 0.832(3) 0.6202(11) 0.050(5) Uiso d 1 . .
H H1N 0.0948(13) 0.324(3) 0.2186(9) 0.034(4) Uiso d 1 . .
H H3O -0.0335(16) -0.039(4) 0.2091(11) 0.062(6) Uiso d 1 . .

loop_
_atom_site_aniso_label
_atom_site_aniso_U_11
_atom_site_aniso_U_22
_atom_site_aniso_U_33
_atom_site_aniso_U_12
_atom_site_aniso_U_13
_atom_site_aniso_U_23
O1 0.0251(4) 0.0272(5) 0.0228(4) -0.0081(3) -0.0032(3) 0.0089(3)
O2 0.0178(4) 0.0239(4) 0.0194(4) -0.0044(3) -0.0012(3) 0.0032(3)
O3 0.0218(5) 0.0193(6) 0.0208(5) 0.000 0.0046(4) 0.000
N1 0.0170(4) 0.0199(5) 0.0176(4) -0.0025(4) 0.0025(3) 0.0010(4)
C1 0.0176(5) 0.0187(5) 0.0171(5) 0.0015(4) 0.0044(4) 0.0011(4)
C2 0.0214(5) 0.0256(6) 0.0167(5) 0.0024(4) 0.0000(4) 0.0025(4)
C3 0.0172(5) 0.0277(6) 0.0182(5) -0.0011(4) -0.0015(4) -0.0008(4)
C4 0.0145(5) 0.0173(5) 0.0163(5) -0.0006(4) 0.0045(4) -0.0010(4)
C5 0.0173(5) 0.0189(5) 0.0167(5) 0.0002(4) 0.0043(4) 0.0013(4)
C6 0.0183(5) 0.0185(5) 0.0166(5) -0.0009(4) 0.0040(4) 0.0019(4)
C7 0.0176(5) 0.0170(5) 0.0176(5) 0.0003(4) 0.0051(4) 0.0014(4)
C8 0.0153(5) 0.0165(5) 0.0156(5) 0.0011(4) 0.0056(4) -0.0016(4)
C9 0.0190(5) 0.0180(5) 0.0150(5) 0.0017(4) 0.0043(4) 0.0002(4)
C10 0.0232(5) 0.0144(5) 0.0191(5) -0.0002(4) 0.0083(4) 0.0007(4)
C11 0.0176(5) 0.0176(5) 0.0195(5) -0.0038(4) 0.0055(4) -0.0030(4)
C12 0.0150(5) 0.0196(5) 0.0147(5) 0.0017(4) 0.0034(4) -0.0014(4)
C13 0.0172(5) 0.0147(5) 0.0170(5) 0.0005(4) 0.0059(4) 0.0008(4)

loop_
_atom_type_symbol
_atom_type_description
_atom_type_scat_dispersion_real
_atom_type_scat_dispersion_imag
_atom_type_scat_source
C C 0.0181 0.0091 'International Tables Vol C Tables 4.2.6.8 and 6.1.1.4'
H H 0.0000 0.0000 'International Tables Vol C Tables 4.2.6.8 and 6.1.1.4'
N N 0.0311 0.0180 'International Tables Vol C Tables 4.2.6.8 and 6.1.1.4'
O O 0.0492 0.0322 'International Tables Vol C Tables 4.2.6.8 and 6.1.1.4'

loop_
_geom_angle_atom_site_label_1
_geom_angle_atom_site_label_2
_geom_angle_atom_site_label_3
_geom_angle_site_symmetry_1
_geom_angle_site_symmetry_3
_geom_angle
_geom_angle_publ_flag
C12 O2 H2O . . 109.4(11) ?
H3O O3 H3O . 2 108(3) ?
C3 N1 C4 . . 109.61(9) ?
C3 N1 H1N . . 122.9(10) ?
C4 N1 H1N . . 127.4(10) ?
C4 C1 C2 . . 107.27(10) ?
C4 C1 H1A . . 126.4 ?
C2 C1 H1A . . 126.4 ?
C3 C2 C1 . . 107.15(9) ?
C3 C2 H2A . . 126.4 ?
C1 C2 H2A . . 126.4 ?
N1 C3 C2 . . 108.67(10) ?
N1 C3 H3 . . 125.7 ?
C2 C3 H3 . . 125.7 ?
N1 C4 C1 . . 107.30(9) ?
N1 C4 C5 . . 120.68(9) ?
C1 C4 C5 . . 132.01(10) ?
O1 C5 C4 . . 120.80(10) ?
O1 C5 C6 . . 121.48(9) ?
C4 C5 C6 . . 117.73(9) ?
C7 C6 C5 . . 120.54(10) ?
C7 C6 H6 . . 119.7 ?
C5 C6 H6 . . 119.7 ?
C6 C7 C8 . . 127.97(10) ?
C6 C7 H7 . . 116.0 ?
C8 C7 H7 . . 116.0 ?
C13 C8 C9 . . 119.15(9) ?
C13 C8 C7 . . 117.69(9) ?
C9 C8 C7 . . 123.14(9) ?
C10 C9 C8 . . 119.53(9) ?
C10 C9 H9 . . 120.2 ?
C8 C9 H9 . . 120.2 ?
C9 C10 C11 . . 121.19(10) ?
C9 C10 H10 . . 119.4 ?
C11 C10 H10 . . 119.4 ?
C12 C11 C10 . . 119.33(10) ?
C12 C11 H11 . . 120.3 ?
C10 C11 H11 . . 120.3 ?
O2 C12 C11 . . 118.55(9) ?
O2 C12 C13 . . 121.51(10) ?
C11 C12 C13 . . 119.94(9) ?
C12 C13 C8 . . 120.84(10) ?
C12 C13 H13 . . 119.6 ?
C8 C13 H13 . . 119.6 ?

loop_
_geom_bond_atom_site_label_1
_geom_bond_atom_site_label_2
_geom_bond_site_symmetry_2
_geom_bond_distance
_geom_bond_publ_flag
O1 C5 . 1.2417(13) ?
O2 C12 . 1.3683(12) ?
O2 H2O . 0.901(19) ?
O3 H3O . 0.864(18) ?
O3 H3O 2 0.864(18) ?
N1 C3 . 1.3484(13) ?
N1 C4 . 1.3749(13) ?
N1 H1N . 0.888(17) ?
C1 C4 . 1.3906(14) ?
C1 C2 . 1.4056(14) ?
C1 H1A . 0.9500 ?
C2 C3 . 1.3804(17) ?
C2 H2A . 0.9500 ?
C3 H3 . 0.9500 ?
C4 C5 . 1.4429(14) ?
C5 C6 . 1.4748(14) ?
C6 C7 . 1.3362(14) ?
C6 H6 . 0.9500 ?
C7 C8 . 1.4642(14) ?
C7 H7 . 0.9500 ?
C8 C13 . 1.3973(14) ?
C8 C9 . 1.4015(15) ?
C9 C10 . 1.3879(15) ?
C9 H9 . 0.9500 ?
C10 C11 . 1.3932(14) ?
C10 H10 . 0.9500 ?
C11 C12 . 1.3902(15) ?
C11 H11 . 0.9500 ?
C12 C13 . 1.3903(15) ?
C13 H13 . 0.9500 ?

loop_
_geom_hbond_atom_site_label_D
_geom_hbond_atom_site_label_H
_geom_hbond_atom_site_label_A
_geom_hbond_site_symmetry_A
_geom_hbond_distance_DH
_geom_hbond_distance_HA
_geom_hbond_distance_DA
_geom_hbond_angle_DHA
_geom_hbond_publ_flag
O2 H2O O1 3_666 0.901(19) 1.828(19) 2.7257(11) 174.2(16) yes
N1 H1N O3 . 0.888(17) 2.041(17) 2.8722(13) 155.4(14) yes
C13 H13 O1 3_666 0.95 2.51 3.2050(13) 130.4 yes
O3 H3O O2 4_465 0.864(18) 2.320(18) 2.9430(7) 129.2(16) yes

loop_
_geom_torsion_atom_site_label_1
_geom_torsion_atom_site_label_2
_geom_torsion_atom_site_label_3
_geom_torsion_atom_site_label_4
_geom_torsion_site_symmetry_1
_geom_torsion_site_symmetry_2
_geom_torsion_site_symmetry_3
_geom_torsion_site_symmetry_4
_geom_torsion
_geom_torsion_publ_flag
C4 C1 C2 C3 . . . . -0.20(12) ?
C4 N1 C3 C2 . . . . 0.25(13) ?
C1 C2 C3 N1 . . . . -0.03(13) ?
C3 N1 C4 C1 . . . . -0.38(12) ?
C3 N1 C4 C5 . . . . -179.58(9) ?
C2 C1 C4 N1 . . . . 0.35(12) ?
C2 C1 C4 C5 . . . . 179.42(11) ?
N1 C4 C5 O1 . . . . -1.17(16) ?
C1 C4 C5 O1 . . . . 179.86(11) ?
N1 C4 C5 C6 . . . . 178.55(9) ?
C1 C4 C5 C6 . . . . -0.42(17) ?
O1 C5 C6 C7 . . . . -0.66(16) ?
C4 C5 C6 C7 . . . . 179.62(10) ?
C5 C6 C7 C8 . . . . -178.53(9) ?
C6 C7 C8 C13 . . . . -175.38(10) ?
C6 C7 C8 C9 . . . . 6.06(17) ?
C13 C8 C9 C10 . . . . 0.72(14) ?
C7 C8 C9 C10 . . . . 179.26(9) ?
C8 C9 C10 C11 . . . . -0.54(15) ?
C9 C10 C11 C12 . . . . -0.24(16) ?
C10 C11 C12 O2 . . . . -179.10(9) ?
C10 C11 C12 C13 . . . . 0.84(15) ?
O2 C12 C13 C8 . . . . 179.27(9) ?
C11 C12 C13 C8 . . . . -0.67(15) ?
C9 C8 C13 C12 . . . . -0.12(15) ?
C7 C8 C13 C12 . . . . -178.74(9) ?
